data_4308312
loop_
_publ_author_name
'Alberto S\'anchez-M\'endez'
'Ernesto de Jes\'us'
'Juan C. Flores'
'Pilar G\'omez-Sal'

_publ_section_title
;
Crystal Structures of Poly(aryl ether) Dendrons with Palladium Scorpionate
Complexes at Their Focal Point
;
_journal_name_full 'Inorganic Chemistry'
_journal_page_first 4793
_journal_page_last 4795
_journal_paper_doi 10.1021/ic7005748
_journal_volume 46
_journal_year 2007
_chemical_compound_source 'synthesis as described'
_chemical_formula_moiety 'C61 H61 Cl2 N4 O6 Pd1'
_chemical_formula_sum 'C61.5 H61.5 Cl2 N4 O6 Pd'
_chemical_formula_weight 1129.95
_chemical_name_systematic
;
 ?
;
_space_group_IT_number 2
_symmetry_cell_setting triclinic
_symmetry_Int_Tables_number 2
_symmetry_space_group_name_Hall '-P 1'
_symmetry_space_group_name_H-M 'P -1'
_atom_sites_solution_hydrogens geom
_atom_sites_solution_primary direct
_atom_sites_solution_secondary difmap
_audit_conform_dict_location ftp://ftp.iucr.org/pub/cif_core.dic
_audit_conform_dict_name cif_core.dic
_audit_conform_dict_version 2.2
_audit_creation_date 2007-01-22T13:24:43-00:00
_audit_creation_method 'WinGX routine CIF_UPDATE'
_cell_angle_alpha 98.930(18)
_cell_angle_beta 97.935(16)
_cell_angle_gamma 106.14(2)
_cell_formula_units_Z 2
_cell_length_a 9.730(4)
_cell_length_b 15.841(4)
_cell_length_c 19.084(3)
_cell_measurement_reflns_used 33
_cell_measurement_temperature 200(2)
_cell_measurement_theta_max 17.344
_cell_measurement_theta_min 3.169
_cell_measurement_wavelength 0.71073
_cell_volume 2739.9(14)
_computing_cell_refinement 'Dirax/lsq (Duisenberg & Schreurs, 1989-2000)'
_computing_data_collection 'Collect (Nonius BV, 1997-2000)'
_computing_data_reduction 'EvalCCD (Duisenberg & Schreurs 1990-2000)'
_computing_molecular_graphics 'Ortep-3 for Windows (Farrugia, 1997)'
_computing_publication_material 'WinGX publication routines (Farrugia, 1999)'
_computing_structure_refinement 'SHELXL-97 (Sheldrick, 1997)'
_computing_structure_solution 'SHELXS-97 (Sheldrick, 1997)'
_diffrn_ambient_temperature 200(2)
_diffrn_detector 'CCD plate'
_diffrn_measured_fraction_theta_full 0.975
_diffrn_measured_fraction_theta_max 0.975
_diffrn_measurement_device '95mm CCD camera on \k-goniostat'
_diffrn_measurement_device_type KappaCCD
_diffrn_measurement_method 'CCD rotation images, thick slices'
_diffrn_orient_matrix_type X=UH
_diffrn_orient_matrix_UB_11 0.01
_diffrn_orient_matrix_UB_12 0
_diffrn_orient_matrix_UB_13 0
_diffrn_orient_matrix_UB_21 0
_diffrn_orient_matrix_UB_22 0.01
_diffrn_orient_matrix_UB_23 0
_diffrn_orient_matrix_UB_31 0
_diffrn_orient_matrix_UB_32 0
_diffrn_orient_matrix_UB_33 0.01
_diffrn_radiation_monochromator graphite
_diffrn_radiation_probe x-ray
_diffrn_radiation_type MoK\a
_diffrn_radiation_wavelength 0.71073
_diffrn_reflns_av_R_equivalents 0.1417
_diffrn_reflns_av_unetI/netI 0.0882
_diffrn_reflns_limit_h_max 12
_diffrn_reflns_limit_h_min -12
_diffrn_reflns_limit_k_max 20
_diffrn_reflns_limit_k_min -20
_diffrn_reflns_limit_l_max 24
_diffrn_reflns_limit_l_min -24
_diffrn_reflns_number 43506
_diffrn_reflns_theta_full 27.5
_diffrn_reflns_theta_max 27.5
_diffrn_reflns_theta_min 5.01
_diffrn_source 'Enraf Nonius FR590'
_exptl_absorpt_coefficient_mu 0.492
_exptl_absorpt_correction_type none
_exptl_crystal_colour yellow
_exptl_crystal_density_diffrn 1.37
_exptl_crystal_density_method 'not measured'
_exptl_crystal_description prism
_exptl_crystal_F_000 1173
_exptl_crystal_size_max 0.8
_exptl_crystal_size_mid 0.32
_exptl_crystal_size_min 0.1
_refine_diff_density_max 2.336
_refine_diff_density_min -1.215
_refine_diff_density_rms 0.117
_refine_ls_extinction_method none
_refine_ls_goodness_of_fit_ref 1.079
_refine_ls_hydrogen_treatment constr
_refine_ls_matrix_type full
_refine_ls_number_parameters 667
_refine_ls_number_reflns 12278
_refine_ls_number_restraints 0
_refine_ls_restrained_S_all 1.079
_refine_ls_R_factor_all 0.0931
_refine_ls_R_factor_gt 0.0633
_refine_ls_shift/su_max 1.493
_refine_ls_shift/su_mean 0.016
_refine_ls_structure_factor_coef Fsqd
_refine_ls_weighting_details 'calc w=1/[\s^2^(Fo^2^)+(0.0726P)^2^+6.7984P] where P=(Fo^2^+2Fc^2^)/3'
_refine_ls_weighting_scheme calc
_refine_ls_wR_factor_gt 0.1618
_refine_ls_wR_factor_ref 0.1868
_reflns_number_gt 9241
_reflns_number_total 12278
_reflns_threshold_expression >2sigma(I)
_cod_data_source_file ic7005748-file005_3.cif
_cod_data_source_block G2_compound_3
_cod_original_formula_sum 'C61.50 H61.50 Cl2 N4 O6 Pd'
_cod_database_code 4308312

loop_
_symmetry_equiv_pos_as_xyz
'x, y, z'
'-x, -y, -z'

loop_
_atom_site_label
_atom_site_type_symbol
_atom_site_fract_x
_atom_site_fract_y
_atom_site_fract_z
_atom_site_U_iso_or_equiv
_atom_site_adp_type
_atom_site_occupancy
_atom_site_symmetry_multiplicity
_atom_site_calc_flag
_atom_site_refinement_flags
_atom_site_disorder_assembly
_atom_site_disorder_group
Pd1 Pd 0.69717(3) 0.711094(19) 0.013813(17) 0.02469(11) Uani 1 1 d . . .
Cl1 Cl 0.94392(12) 0.74300(8) 0.02415(7) 0.0397(3) Uani 1 1 d . . .
Cl2 Cl 0.66948(12) 0.65772(7) -0.10712(6) 0.0351(2) Uani 1 1 d . . .
N1 N 0.4776(4) 0.6711(2) 0.00952(19) 0.0257(7) Uani 1 1 d . . .
N2 N 0.4273(4) 0.6208(2) 0.05861(19) 0.0269(7) Uani 1 1 d . . .
N3 N 0.7144(4) 0.7528(2) 0.12098(18) 0.0255(7) Uani 1 1 d . . .
N4 N 0.6222(4) 0.6991(2) 0.15584(19) 0.0263(7) Uani 1 1 d . . .
O1 O 0.7352(4) 0.4452(2) 0.32386(19) 0.0423(8) Uani 1 1 d . . .
O2 O 1.0875(3) 0.6760(2) 0.2646(2) 0.0436(8) Uani 1 1 d . . .
O3 O 1.5733(4) 0.9465(3) 0.1836(2) 0.0472(9) Uani 1 1 d . . .
O4 O 1.5243(4) 0.9074(3) 0.42187(19) 0.0522(10) Uani 1 1 d . . .
O5 O 0.1308(4) 0.4724(3) 0.2788(2) 0.0608(12) Uani 1 1 d . . .
O6 O 0.4951(6) 0.6429(3) 0.4722(3) 0.0807(15) Uani 1 1 d . . .
C1 C 0.3624(5) 0.6808(3) -0.0296(2) 0.0311(9) Uani 1 1 d . . .
C2 C 0.2370(5) 0.6380(3) -0.0058(3) 0.0378(11) Uani 1 1 d . . .
H2 H 0.1419 0.635 -0.0246 0.045 Uiso 1 1 calc R . .
C3 C 0.2801(5) 0.6014(3) 0.0504(3) 0.0326(9) Uani 1 1 d . . .
C4 C 0.3746(6) 0.7327(4) -0.0883(3) 0.0439(12) Uani 1 1 d . . .
H4A H 0.475 0.7548 -0.0923 0.066 Uiso 1 1 calc R . .
H4B H 0.3375 0.7824 -0.0773 0.066 Uiso 1 1 calc R . .
H4C H 0.3192 0.6945 -0.1332 0.066 Uiso 1 1 calc R . .
C5 C 0.1934(5) 0.5471(4) 0.0962(3) 0.0476(13) Uani 1 1 d . . .
H5A H 0.2582 0.5321 0.1314 0.071 Uiso 1 1 calc R . .
H5B H 0.1264 0.4931 0.0662 0.071 Uiso 1 1 calc R . .
H5C H 0.1403 0.5815 0.1204 0.071 Uiso 1 1 calc R . .
C6 C 0.7963(5) 0.8248(3) 0.1715(2) 0.0316(9) Uani 1 1 d . . .
C7 C 0.7579(5) 0.8147(3) 0.2382(2) 0.0363(10) Uani 1 1 d . . .
H7 H 0.799 0.8549 0.282 0.044 Uiso 1 1 calc R . .
C8 C 0.6492(5) 0.7353(3) 0.2276(2) 0.0306(9) Uani 1 1 d . . .
C9 C 0.9027(6) 0.9016(3) 0.1536(3) 0.0421(12) Uani 1 1 d . . .
H9A H 0.9046 0.8894 0.103 0.063 Uiso 1 1 calc R . .
H9B H 0.9978 0.9104 0.181 0.063 Uiso 1 1 calc R . .
H9C H 0.8745 0.9548 0.1653 0.063 Uiso 1 1 calc R . .
C10 C 0.5672(6) 0.6902(3) 0.2790(3) 0.0415(11) Uani 1 1 d . . .
H10A H 0.4971 0.6346 0.2533 0.062 Uiso 1 1 calc R . .
H10B H 0.5178 0.7285 0.3015 0.062 Uiso 1 1 calc R . .
H10C H 0.634 0.6785 0.3154 0.062 Uiso 1 1 calc R . .
C11 C 0.5272(4) 0.6107(3) 0.1182(2) 0.0250(8) Uani 1 1 d . . .
H11 H 0.4684 0.5858 0.1522 0.03 Uiso 1 1 calc R . .
C12 C 0.6134(4) 0.5460(3) 0.0969(2) 0.0263(8) Uani 1 1 d . . .
H12A H 0.5469 0.4859 0.078 0.032 Uiso 1 1 calc R . .
H12B H 0.6659 0.5648 0.0595 0.032 Uiso 1 1 calc R . .
C13 C 0.7192(4) 0.5457(3) 0.1622(2) 0.0277(9) Uani 1 1 d . . .
C14 C 0.6735(5) 0.4911(3) 0.2104(2) 0.0302(9) Uani 1 1 d . . .
H14 H 0.5806 0.4498 0.1999 0.036 Uiso 1 1 calc R . .
C15 C 0.7676(5) 0.4986(3) 0.2742(3) 0.0333(10) Uani 1 1 d . . .
C16 C 0.9038(5) 0.5621(3) 0.2925(3) 0.0372(10) Uani 1 1 d . . .
H16 H 0.9641 0.5689 0.3366 0.045 Uiso 1 1 calc R . .
C17 C 0.9492(5) 0.6159(3) 0.2433(3) 0.0332(10) Uani 1 1 d . . .
C18 C 0.8590(5) 0.6075(3) 0.1778(2) 0.0299(9) Uani 1 1 d . . .
H18 H 0.891 0.6426 0.145 0.036 Uiso 1 1 calc R . .
C19 C 0.5862(5) 0.3910(3) 0.3166(3) 0.0410(11) Uani 1 1 d . . .
H19A H 0.5817 0.3477 0.3476 0.049 Uiso 1 1 calc R . .
H19B H 0.5498 0.3582 0.2671 0.049 Uiso 1 1 calc R . .
C20 C 0.4909(5) 0.4483(3) 0.3365(3) 0.0372(10) Uani 1 1 d . . .
C21 C 0.3521(5) 0.4284(3) 0.2953(3) 0.0376(10) Uani 1 1 d . . .
H21 H 0.3174 0.3803 0.256 0.045 Uiso 1 1 calc R . .
C22 C 0.2670(5) 0.4818(3) 0.3142(3) 0.0436(12) Uani 1 1 d . . .
C23 C 0.3189(6) 0.5536(3) 0.3734(3) 0.0477(13) Uani 1 1 d . . .
H23 H 0.2608 0.5893 0.3853 0.057 Uiso 1 1 calc R . .
C24 C 0.4551(6) 0.5714(3) 0.4141(3) 0.0468(12) Uani 1 1 d . . .
C25 C 0.5431(6) 0.5193(3) 0.3963(3) 0.0434(12) Uani 1 1 d . . .
H25 H 0.6357 0.5314 0.4237 0.052 Uiso 1 1 calc R . .
C26 C 1.1229(5) 0.7428(3) 0.2224(3) 0.0420(12) Uani 1 1 d . . .
H26A H 1.0541 0.7768 0.2231 0.05 Uiso 1 1 calc R . .
H26B H 1.1163 0.7144 0.1727 0.05 Uiso 1 1 calc R . .
C27 C 1.2742(5) 0.8046(3) 0.2521(3) 0.0328(10) Uani 1 1 d . . .
C28 C 1.3348(5) 0.8265(3) 0.3249(3) 0.0382(11) Uani 1 1 d . . .
H28 H 1.2843 0.7993 0.3575 0.046 Uiso 1 1 calc R . .
C29 C 1.4722(5) 0.8896(3) 0.3490(3) 0.0369(10) Uani 1 1 d . . .
C30 C 1.5466(5) 0.9294(3) 0.3004(3) 0.0373(10) Uani 1 1 d . . .
H30 H 1.6377 0.972 0.3167 0.045 Uiso 1 1 calc R . .
C31 C 1.4857(5) 0.9062(3) 0.2270(3) 0.0346(10) Uani 1 1 d . . .
C32 C 1.3493(5) 0.8442(3) 0.2023(3) 0.0341(10) Uani 1 1 d . . .
H32 H 1.3081 0.8292 0.1534 0.041 Uiso 1 1 calc R . .
C33 C 0.0696(6) 0.4070(3) 0.2130(3) 0.0458(12) Uani 1 1 d . . .
H33A H 0.1468 0.403 0.1867 0.055 Uiso 1 1 calc R . .
H33B H 0.0007 0.4271 0.1833 0.055 Uiso 1 1 calc R . .
C34 C -0.0063(5) 0.3159(3) 0.2243(3) 0.0393(11) Uani 1 1 d . . .
C35 C -0.0099(7) 0.2402(4) 0.1750(3) 0.0530(14) Uani 1 1 d . . .
H35 H 0.0418 0.2466 0.1377 0.064 Uiso 1 1 calc R . .
C36 C -0.0899(8) 0.1558(4) 0.1813(4) 0.0685(18) Uani 1 1 d . . .
H36 H -0.0945 0.1058 0.1472 0.082 Uiso 1 1 calc R . .
C37 C -0.1615(8) 0.1456(5) 0.2367(5) 0.081(2) Uani 1 1 d . . .
H37 H -0.2128 0.0884 0.2414 0.097 Uiso 1 1 calc R . .
C38 C -0.1589(9) 0.2193(7) 0.2862(5) 0.087(3) Uani 1 1 d . . .
H38 H -0.2098 0.2117 0.3238 0.105 Uiso 1 1 calc R . .
C39 C -0.0808(8) 0.3048(5) 0.2804(4) 0.0651(17) Uani 1 1 d . . .
H39 H -0.0787 0.3544 0.3142 0.078 Uiso 1 1 calc R . .
C40 C 0.6262(8) 0.6661(5) 0.5197(4) 0.0707(19) Uani 1 1 d . . .
H40A H 0.7053 0.6808 0.4935 0.085 Uiso 1 1 calc R . .
H40B H 0.6325 0.6151 0.5409 0.085 Uiso 1 1 calc R . .
C41 C 0.6433(8) 0.7456(4) 0.5797(4) 0.0603(17) Uani 1 1 d . . .
C42 C 0.5476(8) 0.7972(7) 0.5714(4) 0.085(3) Uani 1 1 d . . .
H42 H 0.4727 0.7816 0.5314 0.102 Uiso 1 1 calc R . .
C43 C 0.5694(10) 0.8733(5) 0.6261(5) 0.082(2) Uani 1 1 d . . .
H43 H 0.5098 0.9097 0.6213 0.098 Uiso 1 1 calc R . .
C44 C 0.6718(12) 0.8932(6) 0.6829(5) 0.088(2) Uani 1 1 d . . .
H44 H 0.6829 0.9429 0.7188 0.106 Uiso 1 1 calc R . .
C45 C 0.7566(12) 0.8459(7) 0.6901(5) 0.100(3) Uani 1 1 d . . .
H45 H 0.8295 0.8629 0.7312 0.12 Uiso 1 1 calc R . .
C46 C 0.7465(9) 0.7731(6) 0.6418(5) 0.079(2) Uani 1 1 d . . .
H46 H 0.8107 0.7404 0.6505 0.094 Uiso 1 1 calc R . .
C47 C 1.6633(6) 0.9724(4) 0.4503(3) 0.0567(15) Uani 1 1 d . . .
H47A H 1.6753 0.9874 0.5024 0.068 Uiso 1 1 calc R . .
H47B H 1.6658 1.0266 0.4321 0.068 Uiso 1 1 calc R . .
C48 C 1.7887(5) 0.9418(4) 0.4315(3) 0.0426(12) Uani 1 1 d . . .
C49 C 1.7916(7) 0.8574(4) 0.4371(3) 0.0540(14) Uani 1 1 d . . .
H49 H 1.7139 0.8184 0.4507 0.065 Uiso 1 1 calc R . .
C50 C 1.9087(10) 0.8298(6) 0.4229(4) 0.079(2) Uani 1 1 d . . .
H50 H 1.9103 0.7723 0.4269 0.094 Uiso 1 1 calc R . .
C51 C 2.0238(9) 0.8876(8) 0.4025(4) 0.082(3) Uani 1 1 d . . .
H51 H 2.103 0.8687 0.3931 0.098 Uiso 1 1 calc R . .
C52 C 2.0231(7) 0.9716(7) 0.3960(3) 0.077(2) Uani 1 1 d . . .
H52 H 2.1006 1.0099 0.3817 0.092 Uiso 1 1 calc R . .
C53 C 1.9052(6) 0.9997(4) 0.4111(3) 0.0544(15) Uani 1 1 d . . .
H53 H 1.9042 1.0575 0.4075 0.065 Uiso 1 1 calc R . .
C54 C 1.5159(6) 0.9312(4) 0.1083(3) 0.0478(13) Uani 1 1 d . . .
H54A H 1.4713 0.8672 0.0899 0.057 Uiso 1 1 calc R . .
H54B H 1.5949 0.9518 0.0831 0.057 Uiso 1 1 calc R . .
C55 C 1.4036(5) 0.9791(4) 0.0931(3) 0.0409(11) Uani 1 1 d . . .
C56 C 1.2892(7) 0.9436(5) 0.0353(3) 0.0601(16) Uani 1 1 d . . .
H56 H 1.276 0.8878 0.0066 0.072 Uiso 1 1 calc R . .
C57 C 1.1936(7) 0.9920(7) 0.0203(4) 0.075(2) Uani 1 1 d . . .
H57 H 1.1172 0.9686 -0.0192 0.09 Uiso 1 1 calc R . .
C58 C 1.2092(7) 1.0722(5) 0.0618(4) 0.0654(18) Uani 1 1 d . . .
H58 H 1.145 1.1041 0.0504 0.079 Uiso 1 1 calc R . .
C59 C 1.3198(8) 1.1069(4) 0.1208(5) 0.0711(19) Uani 1 1 d . . .
H59 H 1.329 1.1612 0.1506 0.085 Uiso 1 1 calc R . .
C60 C 1.4168(7) 1.0607(4) 0.1356(4) 0.0563(15) Uani 1 1 d . . .
H60 H 1.4931 1.0849 0.1752 0.068 Uiso 1 1 calc R . .
C91 C 1.1509 0.7291 0.5036 0.070(4) Uiso 0.5 1 d P . .
H91A H 1.1087 0.7772 0.5099 0.106 Uiso 0.5 1 calc PR . .
H91B H 1.1793 0.7234 0.4573 0.106 Uiso 0.5 1 calc PR . .
H91C H 1.235 0.7419 0.541 0.106 Uiso 0.5 1 calc PR . .
C92 C 1.017(2) 0.6241(13) 0.5084(11) 0.097(5) Uiso 0.5 1 d P . .
H92A H 0.985 0.6375 0.5537 0.117 Uiso 0.5 1 calc PR . .
H92B H 0.9345 0.6174 0.4707 0.117 Uiso 0.5 1 calc PR . .
C93 C 1.027(3) 0.5376(14) 0.5046(15) 0.130(8) Uiso 0.5 1 d P . .
H93A H 1.0928 0.5382 0.4705 0.155 Uiso 0.5 1 calc PR . .
H93B H 1.0899 0.5464 0.5511 0.155 Uiso 0.5 1 calc PR . .

loop_
_atom_site_aniso_label
_atom_site_aniso_U_11
_atom_site_aniso_U_22
_atom_site_aniso_U_33
_atom_site_aniso_U_23
_atom_site_aniso_U_13
_atom_site_aniso_U_12
Pd1 0.01990(17) 0.02218(16) 0.02841(18) 0.00109(11) 0.00002(12) 0.00516(12)
Cl1 0.0207(5) 0.0488(6) 0.0463(7) 0.0071(5) 0.0048(5) 0.0074(5)
Cl2 0.0334(6) 0.0347(5) 0.0305(5) -0.0007(4) 0.0056(4) 0.0038(4)
N1 0.0189(17) 0.0239(16) 0.0303(18) 0.0034(14) -0.0010(14) 0.0041(13)
N2 0.0169(16) 0.0261(17) 0.0360(19) 0.0039(14) -0.0005(14) 0.0082(13)
N3 0.0223(17) 0.0202(15) 0.0283(18) -0.0010(13) -0.0025(14) 0.0042(13)
N4 0.0246(18) 0.0225(16) 0.0304(18) 0.0015(14) 0.0016(14) 0.0088(14)
O1 0.0297(17) 0.052(2) 0.054(2) 0.0309(17) 0.0077(15) 0.0160(15)
O2 0.0207(16) 0.0418(18) 0.061(2) 0.0236(17) -0.0098(15) -0.0016(14)
O3 0.0263(17) 0.056(2) 0.057(2) 0.0268(18) 0.0012(15) 0.0034(15)
O4 0.0328(19) 0.079(3) 0.0332(19) -0.0013(18) -0.0005(15) 0.0088(18)
O5 0.0294(19) 0.054(2) 0.086(3) -0.021(2) 0.0002(19) 0.0166(17)
O6 0.086(4) 0.065(3) 0.064(3) -0.006(2) -0.022(3) 0.007(3)
C1 0.027(2) 0.030(2) 0.036(2) 0.0012(18) -0.0054(18) 0.0154(17)
C2 0.021(2) 0.043(3) 0.046(3) 0.003(2) -0.0060(19) 0.0135(19)
C3 0.018(2) 0.034(2) 0.041(3) 0.0014(19) -0.0021(18) 0.0094(17)
C4 0.050(3) 0.046(3) 0.043(3) 0.016(2) 0.000(2) 0.028(2)
C5 0.022(2) 0.054(3) 0.068(4) 0.018(3) 0.010(2) 0.008(2)
C6 0.029(2) 0.025(2) 0.034(2) -0.0007(17) -0.0056(18) 0.0077(17)
C7 0.045(3) 0.030(2) 0.027(2) -0.0034(17) -0.0070(19) 0.011(2)
C8 0.035(2) 0.030(2) 0.026(2) 0.0003(17) 0.0012(18) 0.0146(18)
C9 0.042(3) 0.025(2) 0.046(3) 0.0013(19) -0.005(2) -0.001(2)
C10 0.054(3) 0.036(2) 0.034(3) 0.004(2) 0.011(2) 0.014(2)
C11 0.0168(18) 0.0245(18) 0.032(2) 0.0034(16) 0.0002(16) 0.0068(15)
C12 0.021(2) 0.0202(18) 0.035(2) 0.0014(16) 0.0018(17) 0.0055(15)
C13 0.021(2) 0.0240(19) 0.039(2) 0.0052(17) 0.0014(17) 0.0111(16)
C14 0.020(2) 0.0253(19) 0.043(3) 0.0067(18) 0.0005(18) 0.0073(16)
C15 0.025(2) 0.037(2) 0.045(3) 0.017(2) 0.0068(19) 0.0157(18)
C16 0.023(2) 0.044(3) 0.046(3) 0.016(2) -0.0037(19) 0.0135(19)
C17 0.0164(19) 0.033(2) 0.048(3) 0.012(2) -0.0039(18) 0.0066(17)
C18 0.023(2) 0.027(2) 0.041(2) 0.0108(18) 0.0019(18) 0.0093(17)
C19 0.031(2) 0.039(2) 0.059(3) 0.023(2) 0.011(2) 0.013(2)
C20 0.032(2) 0.034(2) 0.052(3) 0.021(2) 0.013(2) 0.0119(19)
C21 0.031(2) 0.032(2) 0.048(3) 0.004(2) 0.011(2) 0.0066(19)
C22 0.028(2) 0.039(3) 0.059(3) 0.005(2) 0.008(2) 0.006(2)
C23 0.042(3) 0.039(3) 0.062(3) 0.003(2) 0.016(3) 0.014(2)
C24 0.043(3) 0.038(3) 0.054(3) 0.006(2) 0.004(2) 0.010(2)
C25 0.037(3) 0.040(3) 0.054(3) 0.017(2) 0.006(2) 0.008(2)
C26 0.026(2) 0.042(3) 0.054(3) 0.019(2) -0.007(2) 0.005(2)
C27 0.021(2) 0.032(2) 0.042(3) 0.0086(19) -0.0038(18) 0.0080(17)
C28 0.023(2) 0.048(3) 0.043(3) 0.012(2) 0.0054(19) 0.010(2)
C29 0.024(2) 0.050(3) 0.035(2) 0.002(2) -0.0018(18) 0.015(2)
C30 0.022(2) 0.038(2) 0.044(3) 0.004(2) -0.0055(19) 0.0035(18)
C31 0.022(2) 0.037(2) 0.046(3) 0.014(2) 0.0019(19) 0.0084(18)
C32 0.025(2) 0.036(2) 0.037(2) 0.0087(19) -0.0068(18) 0.0085(18)
C33 0.033(3) 0.044(3) 0.057(3) 0.003(2) 0.005(2) 0.012(2)
C34 0.021(2) 0.047(3) 0.044(3) 0.004(2) 0.0000(19) 0.008(2)
C35 0.054(3) 0.046(3) 0.050(3) -0.002(2) 0.008(3) 0.007(3)
C36 0.075(5) 0.043(3) 0.067(4) 0.003(3) 0.001(4) -0.003(3)
C37 0.053(4) 0.061(4) 0.110(6) 0.028(4) 0.005(4) -0.014(3)
C38 0.068(5) 0.117(7) 0.093(6) 0.054(5) 0.042(4) 0.024(5)
C39 0.065(4) 0.077(4) 0.068(4) 0.025(3) 0.031(3) 0.032(4)
C40 0.068(5) 0.061(4) 0.093(5) 0.025(4) 0.027(4) 0.024(3)
C41 0.069(4) 0.042(3) 0.068(4) 0.009(3) 0.037(4) 0.004(3)
C42 0.056(4) 0.138(8) 0.051(4) 0.036(5) -0.009(3) 0.013(5)
C43 0.095(6) 0.077(5) 0.097(6) 0.024(5) 0.030(5) 0.053(5)
C44 0.105(7) 0.083(6) 0.068(5) -0.003(4) 0.019(5) 0.023(5)
C45 0.101(7) 0.106(7) 0.065(5) 0.007(5) -0.011(5) 0.006(6)
C46 0.069(5) 0.082(5) 0.095(6) 0.044(5) 0.009(4) 0.028(4)
C47 0.042(3) 0.065(4) 0.046(3) -0.013(3) -0.009(2) 0.009(3)
C48 0.034(3) 0.057(3) 0.026(2) -0.003(2) -0.0058(19) 0.009(2)
C49 0.059(4) 0.065(4) 0.037(3) 0.009(3) 0.005(3) 0.021(3)
C50 0.095(6) 0.100(6) 0.056(4) 0.016(4) 0.005(4) 0.057(5)
C51 0.062(5) 0.148(8) 0.043(4) 0.001(4) 0.000(3) 0.057(5)
C52 0.034(3) 0.138(8) 0.039(3) 0.011(4) -0.006(3) 0.003(4)
C53 0.042(3) 0.066(4) 0.038(3) 0.002(3) -0.009(2) 0.001(3)
C54 0.040(3) 0.063(3) 0.048(3) 0.023(3) 0.009(2) 0.021(3)
C55 0.028(2) 0.053(3) 0.046(3) 0.027(2) 0.010(2) 0.009(2)
C56 0.047(3) 0.090(5) 0.043(3) 0.010(3) 0.003(3) 0.024(3)
C57 0.044(4) 0.138(7) 0.048(4) 0.030(4) 0.000(3) 0.034(4)
C58 0.049(4) 0.086(5) 0.079(5) 0.048(4) 0.016(3) 0.030(3)
C59 0.063(4) 0.045(3) 0.110(6) 0.032(4) 0.016(4) 0.015(3)
C60 0.045(3) 0.043(3) 0.072(4) 0.022(3) -0.006(3) 0.002(2)

loop_
_atom_type_symbol
_atom_type_description
_atom_type_scat_dispersion_real
_atom_type_scat_dispersion_imag
_atom_type_scat_source
C C 0.0033 0.0016 'International Tables Vol C Tables 4.2.6.8 and 6.1.1.4'
H H 0 0 'International Tables Vol C Tables 4.2.6.8 and 6.1.1.4'
Cl Cl 0.1484 0.1585 'International Tables Vol C Tables 4.2.6.8 and 6.1.1.4'
O O 0.0106 0.006 'International Tables Vol C Tables 4.2.6.8 and 6.1.1.4'
Pd Pd -0.9988 1.0072 'International Tables Vol C Tables 4.2.6.8 and 6.1.1.4'
N N 0.0061 0.0033 'International Tables Vol C Tables 4.2.6.8 and 6.1.1.4'

loop_
_exptl_crystal_face_index_h
_exptl_crystal_face_index_k
_exptl_crystal_face_index_l
_exptl_crystal_face_perp_dist
-1 6 1 0.29
0 -1 3 0.203
0 1 -3 0.265
6 -2 1 0.309
0 -4 1 0.246
0 0 1 0.105
0 0 -1 0.127
-3 2 -7 0.36

loop_
_geom_angle_atom_site_label_1
_geom_angle_atom_site_label_2
_geom_angle_atom_site_label_3
_geom_angle
_geom_angle_site_symmetry_1
_geom_angle_site_symmetry_3
_geom_angle_publ_flag
N3 Pd1 N1 85.92(14) . . ?
N3 Pd1 Cl2 177.24(10) . . ?
N1 Pd1 Cl2 92.10(10) . . ?
N3 Pd1 Cl1 92.34(10) . . ?
N1 Pd1 Cl1 173.84(10) . . ?
Cl2 Pd1 Cl1 89.43(5) . . ?
C1 N1 N2 106.6(3) . . ?
C1 N1 Pd1 136.5(3) . . ?
N2 N1 Pd1 116.9(2) . . ?
C3 N2 N1 110.1(3) . . ?
C3 N2 C11 127.7(4) . . ?
N1 N2 C11 120.9(3) . . ?
C6 N3 N4 106.2(3) . . ?
C6 N3 Pd1 136.0(3) . . ?
N4 N3 Pd1 117.8(2) . . ?
C8 N4 N3 110.7(3) . . ?
C8 N4 C11 128.1(4) . . ?
N3 N4 C11 120.7(3) . . ?
C15 O1 C19 117.9(4) . . ?
C17 O2 C26 115.4(3) . . ?
C31 O3 C54 118.5(4) . . ?
C29 O4 C47 118.6(4) . . ?
C22 O5 C33 119.7(4) . . ?
C40 O6 C24 122.0(6) . . ?
N1 C1 C2 109.7(4) . . ?
N1 C1 C4 122.1(4) . . ?
C2 C1 C4 128.2(4) . . ?
C3 C2 C1 107.1(4) . . ?
N2 C3 C2 106.4(4) . . ?
N2 C3 C5 122.6(4) . . ?
C2 C3 C5 131.0(4) . . ?
N3 C6 C7 109.0(4) . . ?
N3 C6 C9 122.3(4) . . ?
C7 C6 C9 128.7(4) . . ?
C8 C7 C6 107.7(4) . . ?
N4 C8 C7 106.4(4) . . ?
N4 C8 C10 122.3(4) . . ?
C7 C8 C10 131.3(4) . . ?
N4 C11 N2 108.9(3) . . ?
N4 C11 C12 112.2(3) . . ?
N2 C11 C12 114.5(3) . . ?
C13 C12 C11 109.4(3) . . ?
C14 C13 C18 120.4(4) . . ?
C14 C13 C12 120.2(4) . . ?
C18 C13 C12 119.1(4) . . ?
C15 C14 C13 119.5(4) . . ?
O1 C15 C14 123.9(4) . . ?
O1 C15 C16 114.8(4) . . ?
C14 C15 C16 121.3(4) . . ?
C15 C16 C17 118.7(4) . . ?
O2 C17 C16 115.3(4) . . ?
O2 C17 C18 123.6(4) . . ?
C16 C17 C18 121.2(4) . . ?
C17 C18 C13 118.9(4) . . ?
O1 C19 C20 111.2(4) . . ?
C21 C20 C25 121.4(4) . . ?
C21 C20 C19 119.2(5) . . ?
C25 C20 C19 119.4(5) . . ?
C22 C21 C20 118.2(5) . . ?
O5 C22 C21 125.5(5) . . ?
O5 C22 C23 113.7(5) . . ?
C21 C22 C23 120.8(5) . . ?
C24 C23 C22 120.2(5) . . ?
C23 C24 O6 115.6(5) . . ?
C23 C24 C25 120.3(5) . . ?
O6 C24 C25 124.0(5) . . ?
C24 C25 C20 119.0(5) . . ?
O2 C26 C27 109.9(4) . . ?
C28 C27 C32 120.9(4) . . ?
C28 C27 C26 122.9(4) . . ?
C32 C27 C26 116.1(4) . . ?
C27 C28 C29 119.5(4) . . ?
O4 C29 C30 124.2(4) . . ?
O4 C29 C28 115.8(4) . . ?
C30 C29 C28 120.0(4) . . ?
C29 C30 C31 120.2(4) . . ?
O3 C31 C32 124.6(4) . . ?
O3 C31 C30 114.9(4) . . ?
C32 C31 C30 120.5(4) . . ?
C31 C32 C27 118.9(4) . . ?
O5 C33 C34 113.6(5) . . ?
C39 C34 C35 118.9(5) . . ?
C39 C34 C33 121.3(5) . . ?
C35 C34 C33 119.7(5) . . ?
C36 C35 C34 120.4(6) . . ?
C37 C36 C35 120.3(7) . . ?
C36 C37 C38 120.4(6) . . ?
C39 C38 C37 120.3(7) . . ?
C38 C39 C34 119.7(7) . . ?
O6 C40 C41 112.0(6) . . ?
C46 C41 C42 116.1(6) . . ?
C46 C41 C40 125.5(7) . . ?
C42 C41 C40 118.4(7) . . ?
C41 C42 C43 117.7(6) . . ?
C44 C43 C42 120.9(8) . . ?
C45 C44 C43 121.0(9) . . ?
C44 C45 C46 123.2(9) . . ?
C45 C46 C41 121.2(8) . . ?
O4 C47 C48 113.8(5) . . ?
C49 C48 C53 119.5(6) . . ?
C49 C48 C47 119.8(5) . . ?
C53 C48 C47 120.7(6) . . ?
C48 C49 C50 120.4(7) . . ?
C49 C50 C51 119.8(8) . . ?
C52 C51 C50 120.9(7) . . ?
C51 C52 C53 119.2(7) . . ?
C52 C53 C48 120.2(7) . . ?
O3 C54 C55 112.0(5) . . ?
C60 C55 C56 118.7(5) . . ?
C60 C55 C54 120.5(5) . . ?
C56 C55 C54 120.8(5) . . ?
C55 C56 C57 119.2(7) . . ?
C58 C57 C56 121.4(6) . . ?
C57 C58 C59 119.9(6) . . ?
C58 C59 C60 119.4(7) . . ?
C59 C60 C55 121.3(6) . . ?
C93 C92 C91 131.1(17) . . ?
C93 C93 C92 150(4) 2_766 . ?

loop_
_geom_bond_atom_site_label_1
_geom_bond_atom_site_label_2
_geom_bond_distance
_geom_bond_site_symmetry_2
_geom_bond_publ_flag
Pd1 N3 2.018(3) . ?
Pd1 N1 2.038(3) . ?
Pd1 Cl2 2.2826(12) . ?
Pd1 Cl1 2.2852(15) . ?
N1 C1 1.319(5) . ?
N1 N2 1.376(5) . ?
N2 C3 1.360(5) . ?
N2 C11 1.451(5) . ?
N3 C6 1.345(5) . ?
N3 N4 1.374(5) . ?
N4 C8 1.359(5) . ?
N4 C11 1.454(5) . ?
O1 C15 1.377(5) . ?
O1 C19 1.440(6) . ?
O2 C17 1.378(5) . ?
O2 C26 1.423(6) . ?
O3 C31 1.370(6) . ?
O3 C54 1.424(6) . ?
O4 C29 1.369(6) . ?
O4 C47 1.426(7) . ?
O5 C22 1.359(6) . ?
O5 C33 1.432(6) . ?
O6 C40 1.378(9) . ?
O6 C24 1.382(7) . ?
C1 C2 1.394(7) . ?
C1 C4 1.488(7) . ?
C2 C3 1.367(7) . ?
C3 C5 1.499(7) . ?
C6 C7 1.395(7) . ?
C6 C9 1.481(6) . ?
C7 C8 1.366(6) . ?
C8 C10 1.492(7) . ?
C11 C12 1.537(5) . ?
C12 C13 1.504(6) . ?
C13 C14 1.392(6) . ?
C13 C18 1.398(6) . ?
C14 C15 1.386(6) . ?
C15 C16 1.383(6) . ?
C16 C17 1.398(7) . ?
C17 C18 1.390(6) . ?
C19 C20 1.512(7) . ?
C20 C21 1.391(7) . ?
C20 C25 1.395(7) . ?
C21 C22 1.382(7) . ?
C22 C23 1.396(7) . ?
C23 C24 1.371(8) . ?
C24 C25 1.385(8) . ?
C26 C27 1.497(6) . ?
C27 C28 1.381(7) . ?
C27 C32 1.398(7) . ?
C28 C29 1.394(7) . ?
C29 C30 1.377(7) . ?
C30 C31 1.392(7) . ?
C31 C32 1.381(6) . ?
C33 C34 1.492(7) . ?
C34 C39 1.381(8) . ?
C34 C35 1.393(7) . ?
C35 C36 1.379(8) . ?
C36 C37 1.351(11) . ?
C37 C38 1.375(12) . ?
C38 C39 1.386(11) . ?
C40 C41 1.519(9) . ?
C41 C46 1.368(11) . ?
C41 C42 1.408(11) . ?
C42 C43 1.411(12) . ?
C43 C44 1.299(12) . ?
C44 C45 1.267(13) . ?
C45 C46 1.330(13) . ?
C47 C48 1.500(8) . ?
C48 C49 1.366(8) . ?
C48 C53 1.389(8) . ?
C49 C50 1.374(10) . ?
C50 C51 1.380(12) . ?
C51 C52 1.357(12) . ?
C52 C53 1.391(10) . ?
C54 C55 1.516(7) . ?
C55 C60 1.377(8) . ?
C55 C56 1.376(8) . ?
C56 C57 1.388(10) . ?
C57 C58 1.346(11) . ?
C58 C59 1.368(10) . ?
C59 C60 1.372(9) . ?
C91 C92 1.830(19) . ?
C92 C93 1.39(3) . ?
C93 C93 1.14(4) 2_766 ?
